data_7115370
loop_
_publ_author_name
'Friedrich Angersbach-Bludau'
'Christopher Schulz'
'Julia Schoffel'
'Peter Burger'

_publ_section_title
;
 Syntheses and electronic structures of mu-nitrido bridged pyridine,
 diimine iridium complexes
;
_journal_name_full Chem.Commun.
_journal_page_first 8735
_journal_paper_doi 10.1039/C4cc03624G
_journal_volume 50
_journal_year 2014
_chemical_formula_moiety 'C58 H70 Ir2 N7, C24 H20 B, 0.5(C6 H14), C4 H8 O'
_chemical_formula_sum 'C89 H105 B Ir2 N7 O'
_chemical_formula_weight 1684.1047
_chemical_name_common '[Ir(C29H35N3)NIr(C29H35N3)][BC24H20]'
_chemical_name_systematic
; 
[Ir(tBuN3Me4)NIr(tBuN3Me4)][BPh4] 
;
_space_group_IT_number 4
_symmetry_cell_setting monoclinic
_symmetry_space_group_name_Hall 'P 2yb'
_symmetry_space_group_name_H-M 'P 1 21 1'
_atom_sites_solution_hydrogens geom
_atom_sites_solution_primary direct
_atom_sites_solution_secondary difmap
_audit_creation_method SHELXL-97
_cell_angle_alpha 90.00
_cell_angle_beta 95.97
_cell_angle_gamma 90.00
_cell_formula_units_Z 2
_cell_length_a 11.8882(3)
_cell_length_b 23.2366(5)
_cell_length_c 15.1330(3)
_cell_measurement_reflns_used 9992
_cell_measurement_temperature 100(2)
_cell_measurement_theta_max 62.997
_cell_measurement_theta_min 4.470
_cell_volume 4157.69(16)
_computing_cell_refinement 'SAINT (Bruker AXS, 2008)'
_computing_data_collection 'SMART (Bruker AXS, 2008)'
_computing_data_reduction 'SAINT (Bruker AXS, 2008)'
_computing_molecular_graphics 'ORTEP-3 (Farrugia, 1997-2008 Glasgow)'
_computing_publication_material 'SHELXTL (Bruker AXS, 1998)'
_computing_structure_refinement 'SHELXL-97 (Sheldrick, 1997)'
_computing_structure_solution 'SHELXS-97 (Sheldrick, 1990)'
_diffrn_ambient_temperature 100(2)
_diffrn_measured_fraction_theta_full 0.998
_diffrn_measured_fraction_theta_max 0.998
_diffrn_measurement_device_type 'Bruker Smart APEX CCD area detector'
_diffrn_measurement_method omega-scan
_diffrn_radiation_monochromator graphite
_diffrn_radiation_source 'fine-focus sealed tube'
_diffrn_radiation_type MoK\a
_diffrn_radiation_wavelength 0.71073
_diffrn_reflns_av_R_equivalents 0.0510
_diffrn_reflns_av_sigmaI/netI 0.0588
_diffrn_reflns_limit_h_max 17
_diffrn_reflns_limit_h_min -17
_diffrn_reflns_limit_k_max 35
_diffrn_reflns_limit_k_min -35
_diffrn_reflns_limit_l_max 22
_diffrn_reflns_limit_l_min -22
_diffrn_reflns_number 105248
_diffrn_reflns_theta_full 32.50
_diffrn_reflns_theta_max 32.50
_diffrn_reflns_theta_min 1.93
_diffrn_standards_decay_% none
_diffrn_standards_interval_count none
_diffrn_standards_interval_time none
_diffrn_standards_number none
_exptl_absorpt_coefficient_mu 3.245
_exptl_absorpt_correction_T_max 0.823
_exptl_absorpt_correction_T_min 0.542
_exptl_absorpt_correction_type numerical
_exptl_absorpt_process_details 'SADABS (Bruker AXS, 1998)'
_exptl_crystal_colour black
_exptl_crystal_density_diffrn 1.345
_exptl_crystal_density_meas ?
_exptl_crystal_density_method 'not measured'
_exptl_crystal_description block
_exptl_crystal_F_000 1710
_exptl_crystal_size_max 0.35
_exptl_crystal_size_mid 0.16
_exptl_crystal_size_min 0.06
_refine_diff_density_max 2.235
_refine_diff_density_min -1.746
_refine_diff_density_rms 0.144
_refine_ls_abs_structure_details 'Flack H D (1983), Acta Cryst. A39, 876-881'
_refine_ls_abs_structure_Flack -0.005(5)
_refine_ls_extinction_method none
_refine_ls_goodness_of_fit_ref 1.062
_refine_ls_hydrogen_treatment constr
_refine_ls_matrix_type full
_refine_ls_number_parameters 909
_refine_ls_number_reflns 29402
_refine_ls_number_restraints 30
_refine_ls_restrained_S_all 1.062
_refine_ls_R_factor_all 0.0570
_refine_ls_R_factor_gt 0.0423
_refine_ls_shift/su_max 0.002
_refine_ls_shift/su_mean 0.000
_refine_ls_structure_factor_coef Fsqd
_refine_ls_weighting_details 'calc w=1/[\s^2^(Fo^2^)+(0.0366P)^2^+7.5677P] where P=(Fo^2^+2Fc^2^)/3'
_refine_ls_weighting_scheme calc
_refine_ls_wR_factor_gt 0.0873
_refine_ls_wR_factor_ref 0.0980
_reflns_number_gt 24963
_reflns_number_total 29402
_reflns_threshold_expression >2sigma(I)
_cod_data_source_file c4cc03624g2.cif
_cod_data_source_block fa159hv
_cod_depositor_comments
;
The following automatic conversions were performed:

'_exptl_crystal_density_meas' value 'not measured' was changed to '?'
- the value is perceived as not measured.

Automatic conversion script
Id: cif_fix_values 3008 2015-01-20 13:52:24Z robertas 

The following automatic conversions were performed:

'_refine_ls_hydrogen_treatment' value 'constrained' was replaced with
the value 'constr' as specified in the replacement file
'src/cod-tools/trunk/data/replacement-values/replacement_values.lst'.

Automatic conversion script
Id: cif_fix_values 5376 2017-05-30 11:51:03Z andrius 
;
_cod_original_cell_volume 4157.66(16)
_cod_original_sg_symbol_H-M 'P 21'
_cod_database_code 7115370

loop_
_symmetry_equiv_pos_as_xyz
'x, y, z'
'-x, y+1/2, -z'

loop_
_atom_site_label
_atom_site_type_symbol
_atom_site_fract_x
_atom_site_fract_y
_atom_site_fract_z
_atom_site_U_iso_or_equiv
_atom_site_adp_type
_atom_site_occupancy
_atom_site_symmetry_multiplicity
_atom_site_calc_flag
_atom_site_refinement_flags
_atom_site_disorder_assembly
_atom_site_disorder_group
Ir1 Ir 0.959448(14) 0.651630(7) 0.387822(11) 0.02140(4) Uani 1 1 d . . .
Ir2 Ir 0.805303(15) 0.736705(7) 0.220830(11) 0.02173(4) Uani 1 1 d . . .
N1 N 0.8316(3) 0.59930(19) 0.4203(3) 0.0256(8) Uani 1 1 d . . .
N2 N 1.0083(3) 0.63122(17) 0.5121(3) 0.0247(8) Uani 1 1 d . . .
N3 N 1.1233(4) 0.68021(17) 0.4044(3) 0.0245(8) Uani 1 1 d . . .
N4 N 0.8947(4) 0.69153(19) 0.2943(3) 0.0243(8) Uani 1 1 d . . .
N5 N 0.8185(4) 0.69496(18) 0.1046(3) 0.0255(8) Uani 1 1 d . . .
N6 N 0.6866(3) 0.77374(17) 0.1412(3) 0.0219(8) Uani 1 1 d . . .
N7 N 0.7494(4) 0.80068(18) 0.2990(3) 0.0244(8) Uani 1 1 d . . .
C1 C 0.7526(5) 0.5682(3) 0.3572(3) 0.0289(11) Uani 1 1 d . . .
C2 C 0.7930(5) 0.5185(2) 0.3191(4) 0.0360(13) Uani 1 1 d . . .
C3 C 0.9137(6) 0.5005(3) 0.3357(5) 0.0443(15) Uani 1 1 d . . .
H3A H 0.9328 0.4934 0.3993 0.067 Uiso 1 1 calc R . .
H3B H 0.9623 0.5311 0.3163 0.067 Uiso 1 1 calc R . .
H3C H 0.9254 0.4652 0.3024 0.067 Uiso 1 1 calc R . .
C4 C 0.7171(6) 0.4852(3) 0.2641(4) 0.0466(16) Uani 1 1 d . . .
H4 H 0.7423 0.4506 0.2393 0.056 Uiso 1 1 calc R . .
C5 C 0.6068(6) 0.5018(3) 0.2456(5) 0.0501(17) Uani 1 1 d . . .
H5 H 0.5565 0.4792 0.2070 0.060 Uiso 1 1 calc R . .
C6 C 0.5688(5) 0.5509(3) 0.2825(4) 0.0468(16) Uani 1 1 d . . .
H6 H 0.4916 0.5615 0.2698 0.056 Uiso 1 1 calc R . .
C7 C 0.6403(5) 0.5858(3) 0.3385(4) 0.0371(13) Uani 1 1 d . . .
C8 C 0.5981(5) 0.6403(3) 0.3757(4) 0.0470(17) Uani 1 1 d . . .
H8A H 0.6244 0.6427 0.4391 0.070 Uiso 1 1 calc R . .
H8B H 0.5153 0.6406 0.3677 0.070 Uiso 1 1 calc R . .
H8C H 0.6271 0.6732 0.3446 0.070 Uiso 1 1 calc R . .
C9 C 0.8363(5) 0.5831(2) 0.5037(3) 0.0289(10) Uani 1 1 d . . .
C10 C 0.7544(5) 0.5412(3) 0.5384(4) 0.0421(15) Uani 1 1 d . . .
H10A H 0.7858 0.5023 0.5377 0.063 Uiso 1 1 calc R . .
H10B H 0.6824 0.5426 0.5006 0.063 Uiso 1 1 calc R . .
H10C H 0.7420 0.5517 0.5994 0.063 Uiso 1 1 calc R . .
C11 C 0.9328(4) 0.6037(2) 0.5599(3) 0.0279(10) Uani 1 1 d . . .
C12 C 0.9580(5) 0.5979(3) 0.6516(4) 0.0347(12) Uani 1 1 d . . .
H12 H 0.9069 0.5781 0.6852 0.042 Uiso 1 1 calc R . .
C13 C 1.0580(5) 0.6209(3) 0.6948(3) 0.0346(12) Uani 1 1 d . . .
C14 C 1.0784(5) 0.6172(4) 0.7961(4) 0.0487(18) Uani 1 1 d . . .
C15 C 0.9853(5) 0.6495(5) 0.8362(4) 0.072(3) Uani 1 1 d . . .
H15A H 0.9118 0.6329 0.8145 0.108 Uiso 1 1 calc R . .
H15B H 0.9871 0.6901 0.8189 0.108 Uiso 1 1 calc R . .
H15C H 0.9968 0.6464 0.9011 0.108 Uiso 1 1 calc R . .
C16 C 1.0752(6) 0.5526(4) 0.8261(4) 0.062(2) Uani 1 1 d . . .
H16A H 1.0024 0.5356 0.8035 0.093 Uiso 1 1 calc R . .
H16B H 1.0844 0.5506 0.8911 0.093 Uiso 1 1 calc R . .
H16C H 1.1366 0.5314 0.8024 0.093 Uiso 1 1 calc R . .
C17 C 1.1932(5) 0.6431(4) 0.8323(4) 0.0466(17) Uani 1 1 d . . .
H17A H 1.2542 0.6218 0.8079 0.070 Uiso 1 1 calc R . .
H17B H 1.2024 0.6402 0.8973 0.070 Uiso 1 1 calc R . .
H17C H 1.1960 0.6836 0.8147 0.070 Uiso 1 1 calc R . .
C18 C 1.1342(4) 0.6473(3) 0.6430(3) 0.0317(10) Uani 1 1 d . . .
H18 H 1.2039 0.6618 0.6705 0.038 Uiso 1 1 calc R . .
C19 C 1.1086(4) 0.6523(3) 0.5517(3) 0.0258(9) Uani 1 1 d . . .
C20 C 1.1762(5) 0.6777(2) 0.4864(4) 0.0285(10) Uani 1 1 d . . .
C21 C 1.2932(5) 0.6969(3) 0.5112(4) 0.0348(12) Uani 1 1 d . . .
H21A H 1.3241 0.6770 0.5654 0.052 Uiso 1 1 calc R . .
H21B H 1.2940 0.7385 0.5217 0.052 Uiso 1 1 calc R . .
H21C H 1.3394 0.6879 0.4630 0.052 Uiso 1 1 calc R . .
C22 C 1.1896(4) 0.6986(2) 0.3339(4) 0.0268(10) Uani 1 1 d . . .
C23 C 1.2003(5) 0.7572(2) 0.3179(4) 0.0366(13) Uani 1 1 d . . .
C24 C 1.1356(6) 0.8004(3) 0.3647(5) 0.0471(16) Uani 1 1 d . . .
H24A H 1.0581 0.7867 0.3672 0.071 Uiso 1 1 calc R . .
H24B H 1.1340 0.8370 0.3325 0.071 Uiso 1 1 calc R . .
H24C H 1.1720 0.8060 0.4252 0.071 Uiso 1 1 calc R . .
C25 C 1.2743(5) 0.7732(3) 0.2555(4) 0.0394(13) Uani 1 1 d . . .
H25 H 1.2843 0.8128 0.2426 0.047 Uiso 1 1 calc R . .
C26 C 1.3323(5) 0.7321(3) 0.2130(4) 0.0388(12) Uani 1 1 d . . .
H26 H 1.3844 0.7436 0.1728 0.047 Uiso 1 1 calc R . .
C27 C 1.3158(5) 0.6747(3) 0.2281(4) 0.0350(12) Uani 1 1 d . . .
H27 H 1.3547 0.6470 0.1967 0.042 Uiso 1 1 calc R . .
C28 C 1.2439(4) 0.6567(3) 0.2879(3) 0.0299(10) Uani 1 1 d . . .
C29 C 1.2236(5) 0.5934(2) 0.3032(4) 0.0328(11) Uani 1 1 d . . .
H29A H 1.1447 0.5840 0.2833 0.049 Uiso 1 1 calc R . .
H29B H 1.2392 0.5847 0.3667 0.049 Uiso 1 1 calc R . .
H29C H 1.2737 0.5705 0.2696 0.049 Uiso 1 1 calc R . .
C30 C 0.8956(4) 0.6483(3) 0.0937(3) 0.0317(10) Uani 1 1 d . . .
C31 C 1.0105(5) 0.6607(3) 0.0888(3) 0.0389(14) Uani 1 1 d . . .
C32 C 1.0501(5) 0.7221(3) 0.0873(4) 0.0465(17) Uani 1 1 d . . .
H32A H 1.0388 0.7407 0.1438 0.070 Uiso 1 1 calc R . .
H32B H 1.0067 0.7427 0.0385 0.070 Uiso 1 1 calc R . .
H32C H 1.1306 0.7230 0.0786 0.070 Uiso 1 1 calc R . .
C33 C 1.0846(6) 0.6150(4) 0.0831(4) 0.0490(19) Uani 1 1 d . . .
H33 H 1.1626 0.6224 0.0796 0.059 Uiso 1 1 calc R . .
C34 C 1.0458(7) 0.5584(3) 0.0825(4) 0.056(2) Uani 1 1 d . . .
H34 H 1.0971 0.5274 0.0791 0.067 Uiso 1 1 calc R . .
C35 C 0.9332(7) 0.5478(3) 0.0867(4) 0.0499(18) Uani 1 1 d . . .
H35 H 0.9077 0.5091 0.0856 0.060 Uiso 1 1 calc R . .
C36 C 0.8549(5) 0.5918(3) 0.0926(4) 0.0380(13) Uani 1 1 d . . .
C37 C 0.7314(6) 0.5800(3) 0.0953(4) 0.0444(15) Uani 1 1 d . . .
H37A H 0.7181 0.5384 0.0929 0.067 Uiso 1 1 calc R . .
H37B H 0.6882 0.5985 0.0443 0.067 Uiso 1 1 calc R . .
H37C H 0.7070 0.5955 0.1504 0.067 Uiso 1 1 calc R . .
C38 C 0.7472(4) 0.7119(2) 0.0350(3) 0.0268(10) Uani 1 1 d . . .
C39 C 0.7497(5) 0.6890(3) -0.0566(3) 0.0348(12) Uani 1 1 d . . .
H39A H 0.6757 0.6728 -0.0775 0.052 Uiso 1 1 calc R . .
H39B H 0.8076 0.6590 -0.0564 0.052 Uiso 1 1 calc R . .
H39C H 0.7676 0.7203 -0.0963 0.052 Uiso 1 1 calc R . .
C40 C 0.6664(4) 0.7550(2) 0.0550(3) 0.0241(9) Uani 1 1 d . . .
C41 C 0.5763(4) 0.7770(2) 0.0010(3) 0.0264(10) Uani 1 1 d . . .
H41 H 0.5640 0.7645 -0.0590 0.032 Uiso 1 1 calc R . .
C42 C 0.5022(4) 0.8174(2) 0.0322(3) 0.0259(10) Uani 1 1 d . . .
C43 C 0.4007(5) 0.8383(2) -0.0292(4) 0.0327(11) Uani 1 1 d . . .
C44 C 0.3273(5) 0.7860(3) -0.0587(5) 0.0465(15) Uani 1 1 d . . .
H44A H 0.3026 0.7669 -0.0063 0.070 Uiso 1 1 calc R . .
H44B H 0.3716 0.7590 -0.0908 0.070 Uiso 1 1 calc R . .
H44C H 0.2610 0.7987 -0.0977 0.070 Uiso 1 1 calc R . .
C45 C 0.4435(6) 0.8661(3) -0.1108(4) 0.0454(16) Uani 1 1 d . . .
H45A H 0.4902 0.8384 -0.1395 0.068 Uiso 1 1 calc R . .
H45B H 0.4888 0.9001 -0.0926 0.068 Uiso 1 1 calc R . .
H45C H 0.3790 0.8776 -0.1527 0.068 Uiso 1 1 calc R . .
C46 C 0.3292(6) 0.8813(4) 0.0161(5) 0.059(2) Uani 1 1 d . . .
H46A H 0.2905 0.8615 0.0615 0.089 Uiso 1 1 calc R . .
H46B H 0.2731 0.8985 -0.0281 0.089 Uiso 1 1 calc R . .
H46C H 0.3781 0.9115 0.0442 0.089 Uiso 1 1 calc R . .
C47 C 0.5249(4) 0.8354(2) 0.1201(3) 0.0270(10) Uani 1 1 d . . .
H47 H 0.4768 0.8630 0.1434 0.032 Uiso 1 1 calc R . .
C48 C 0.6171(4) 0.8136(2) 0.1745(3) 0.0217(9) Uani 1 1 d . . .
C49 C 0.6586(5) 0.8292(2) 0.2645(3) 0.0285(10) Uani 1 1 d . . .
C50 C 0.6045(5) 0.8763(2) 0.3112(4) 0.0359(12) Uani 1 1 d . . .
H50A H 0.6118 0.8684 0.3752 0.054 Uiso 1 1 calc R . .
H50B H 0.5242 0.8788 0.2890 0.054 Uiso 1 1 calc R . .
H50C H 0.6417 0.9129 0.3003 0.054 Uiso 1 1 calc R . .
C51 C 0.8158(5) 0.8261(2) 0.3730(4) 0.0338(12) Uani 1 1 d . . .
C52 C 0.8844(5) 0.8727(3) 0.3593(5) 0.0463(16) Uani 1 1 d . . .
C53 C 0.8932(6) 0.8943(3) 0.2676(5) 0.0503(17) Uani 1 1 d . . .
H53A H 0.8190 0.9080 0.2418 0.075 Uiso 1 1 calc R . .
H53B H 0.9186 0.8630 0.2310 0.075 Uiso 1 1 calc R . .
H53C H 0.9478 0.9260 0.2697 0.075 Uiso 1 1 calc R . .
C54 C 0.9502(7) 0.8964(3) 0.4323(7) 0.068(3) Uani 1 1 d . . .
H54 H 0.9997 0.9276 0.4243 0.082 Uiso 1 1 calc R . .
C55 C 0.9429(9) 0.8743(4) 0.5157(6) 0.079(3) Uani 1 1 d . . .
H55 H 0.9870 0.8909 0.5651 0.095 Uiso 1 1 calc R . .
C56 C 0.8735(9) 0.8288(4) 0.5290(6) 0.076(3) Uani 1 1 d . . .
H1GA H 0.8705 0.8145 0.5875 0.092 Uiso 1 1 calc R . .
C57 C 0.8078(7) 0.8033(3) 0.4591(4) 0.0497(18) Uani 1 1 d . . .
C58 C 0.7321(8) 0.7544(3) 0.4735(4) 0.061(2) Uani 1 1 d . . .
H58A H 0.7553 0.7206 0.4409 0.091 Uiso 1 1 calc R . .
H58B H 0.6541 0.7646 0.4519 0.091 Uiso 1 1 calc R . .
H58C H 0.7368 0.7454 0.5370 0.091 Uiso 1 1 calc R . .
B1 B 0.5231(4) 0.5725(2) 0.7702(4) 0.0241(10) Uani 1 1 d . . .
C59 C 0.5689(4) 0.6371(2) 0.7494(3) 0.0258(10) Uani 1 1 d . . .
C60 C 0.4947(5) 0.6846(2) 0.7450(4) 0.0330(11) Uani 1 1 d . . .
H60 H 0.4182 0.6785 0.7555 0.040 Uiso 1 1 calc R . .
C61 C 0.5295(5) 0.7401(3) 0.7257(4) 0.0406(12) Uani 1 1 d . . .
H61 H 0.4774 0.7711 0.7250 0.049 Uiso 1 1 calc R . .
C62 C 0.6406(6) 0.7502(2) 0.7075(4) 0.0418(14) Uani 1 1 d . . .
H62 H 0.6646 0.7879 0.6941 0.050 Uiso 1 1 calc R . .
C63 C 0.7157(5) 0.7039(2) 0.7094(4) 0.0344(12) Uani 1 1 d . . .
H63 H 0.7913 0.7098 0.6964 0.041 Uiso 1 1 calc R . .
C64 C 0.6787(4) 0.6490(3) 0.7306(3) 0.0290(9) Uani 1 1 d . . .
H64 H 0.7313 0.6181 0.7323 0.035 Uiso 1 1 calc R . .
C65 C 0.6268(4) 0.5243(2) 0.7753(3) 0.0259(10) Uani 1 1 d . . .
C66 C 0.7129(4) 0.5258(2) 0.8444(4) 0.0317(11) Uani 1 1 d . . .
H66 H 0.7127 0.5557 0.8871 0.038 Uiso 1 1 calc R . .
C67 C 0.7999(5) 0.4852(3) 0.8540(4) 0.0350(12) Uani 1 1 d . . .
H67 H 0.8571 0.4877 0.9026 0.042 Uiso 1 1 calc R . .
C68 C 0.8023(5) 0.4411(2) 0.7920(4) 0.0363(13) Uani 1 1 d . . .
H68 H 0.8610 0.4132 0.7974 0.044 Uiso 1 1 calc R . .
C69 C 0.7172(5) 0.4387(2) 0.7222(4) 0.0373(13) Uani 1 1 d . . .
H69 H 0.7179 0.4089 0.6791 0.045 Uiso 1 1 calc R . .
C70 C 0.6307(5) 0.4794(2) 0.7144(4) 0.0300(11) Uani 1 1 d . . .
H70 H 0.5728 0.4765 0.6664 0.036 Uiso 1 1 calc R . .
C71 C 0.4734(4) 0.5698(2) 0.8678(3) 0.0271(10) Uani 1 1 d . . .
C72 C 0.4639(5) 0.6154(3) 0.9271(4) 0.0327(12) Uani 1 1 d . . .
H72 H 0.4864 0.6525 0.9096 0.039 Uiso 1 1 calc R . .
C73 C 0.4241(5) 0.6102(3) 1.0090(4) 0.0405(14) Uani 1 1 d . . .
H73 H 0.4200 0.6431 1.0458 0.049 Uiso 1 1 calc R . .
C74 C 0.3897(5) 0.5565(3) 1.0380(4) 0.0420(15) Uani 1 1 d . . .
H74 H 0.3605 0.5523 1.0938 0.050 Uiso 1 1 calc R . .
C75 C 0.3993(6) 0.5101(3) 0.9836(4) 0.0455(15) Uani 1 1 d . . .
H75 H 0.3780 0.4730 1.0026 0.055 Uiso 1 1 calc R . .
C76 C 0.4398(5) 0.5161(3) 0.9009(4) 0.0378(13) Uani 1 1 d . . .
H76 H 0.4451 0.4827 0.8652 0.045 Uiso 1 1 calc R . .
C77 C 0.4272(4) 0.5559(2) 0.6882(3) 0.0268(10) Uani 1 1 d . . .
C78 C 0.4517(5) 0.5657(3) 0.6004(4) 0.0385(12) Uani 1 1 d . . .
H78 H 0.5208 0.5843 0.5914 0.046 Uiso 1 1 calc R . .
C79 C 0.3796(6) 0.5496(3) 0.5266(4) 0.0477(16) Uani 1 1 d . . .
H79 H 0.4003 0.5564 0.4686 0.057 Uiso 1 1 calc R . .
C80 C 0.2756(6) 0.5232(3) 0.5379(4) 0.0423(14) Uani 1 1 d . . .
H80 H 0.2255 0.5115 0.4880 0.051 Uiso 1 1 calc R . .
C81 C 0.2484(5) 0.5148(2) 0.6227(4) 0.0368(12) Uani 1 1 d . . .
H81 H 0.1775 0.4982 0.6320 0.044 Uiso 1 1 calc R . .
C82 C 0.3238(5) 0.5303(2) 0.6956(4) 0.0315(11) Uani 1 1 d . . .
H82 H 0.3028 0.5229 0.7534 0.038 Uiso 1 1 calc R . .
O1 O 0.5431(16) 0.4193(8) 0.4533(12) 0.103(5) Uiso 0.50 1 d PD A 1
C83 C 0.445(4) 0.394(2) 0.449(4) 0.172(16) Uiso 0.50 1 d P A 1
H83A H 0.4042 0.3909 0.3888 0.206 Uiso 0.50 1 calc PR A 1
H83B H 0.3951 0.4066 0.4938 0.206 Uiso 0.50 1 calc PR A 1
C84 C 0.5436(16) 0.3281(9) 0.4853(13) 0.074(5) Uiso 0.50 1 d P A 1
H84A H 0.5529 0.3257 0.5510 0.088 Uiso 0.50 1 calc PR A 1
H84B H 0.5065 0.2922 0.4622 0.088 Uiso 0.50 1 calc PR A 1
C85 C 0.6504(13) 0.3319(7) 0.4548(11) 0.051(3) Uiso 0.50 1 d P A 1
H85A H 0.7123 0.3127 0.4927 0.061 Uiso 0.50 1 calc PR A 1
H85B H 0.6527 0.3232 0.3910 0.061 Uiso 0.50 1 calc PR A 1
C86 C 0.636(3) 0.3814(17) 0.472(3) 0.173(15) Uiso 0.50 1 d PD A 1
H86A H 0.6991 0.4016 0.4476 0.208 Uiso 0.50 1 calc PR A 1
H86B H 0.6524 0.3834 0.5372 0.208 Uiso 0.50 1 calc PR A 1
C87 C 0.2812(17) 0.4306(9) 0.2307(13) 0.078(5) Uiso 0.50 1 d P B 2
H87A H 0.2225 0.4010 0.2221 0.117 Uiso 0.50 1 calc PR B 2
H87B H 0.3428 0.4213 0.1949 0.117 Uiso 0.50 1 calc PR B 2
H87C H 0.2488 0.4681 0.2123 0.117 Uiso 0.50 1 calc PR B 2
C88 C 0.330(2) 0.4333(11) 0.3349(16) 0.098(7) Uiso 0.50 1 d PD B 2
H88A H 0.3433 0.4742 0.3510 0.118 Uiso 0.50 1 calc PR B 2
H88B H 0.2703 0.4189 0.3702 0.118 Uiso 0.50 1 calc PR B 2
C89 C 0.428(3) 0.4032(15) 0.361(2) 0.127(10) Uiso 0.50 1 d P B 2
H89A H 0.4208 0.3685 0.3231 0.153 Uiso 0.50 1 calc PR B 2
H89B H 0.4872 0.4268 0.3367 0.153 Uiso 0.50 1 calc PR B 2
C90 C 0.483(3) 0.383(3) 0.437(3) 0.200 Uiso 0.50 1 d PD B 2
H90A H 0.4468 0.3481 0.4598 0.240 Uiso 0.50 1 calc PR B 2
H90B H 0.4941 0.4124 0.4846 0.240 Uiso 0.50 1 calc PR B 2
C91 C 0.591(4) 0.369(2) 0.394(3) 0.185(17) Uiso 0.50 1 d PD B 2
H91A H 0.5820 0.3284 0.3770 0.222 Uiso 0.50 1 calc PR B 2
H91B H 0.5814 0.3911 0.3378 0.222 Uiso 0.50 1 calc PR B 2
C92 C 0.690(3) 0.3734(17) 0.417(3) 0.157(13) Uiso 0.50 1 d PD B 2
H92A H 0.7301 0.3422 0.3894 0.235 Uiso 0.50 1 calc PR B 2
H92B H 0.7034 0.3705 0.4814 0.235 Uiso 0.50 1 calc PR B 2
H92C H 0.7173 0.4106 0.3971 0.235 Uiso 0.50 1 calc PR B 2
O2 O 0.860(2) 0.8679(12) -0.0069(19) 0.172(9) Uiso 0.50 1 d PD C 3
C93 C 0.984(4) 0.8949(19) -0.064(3) 0.180(15) Uiso 0.50 1 d PD C 3
H93A H 1.0650 0.8981 -0.0737 0.216 Uiso 0.50 1 calc PR C 3
H93B H 0.9474 0.9319 -0.0815 0.216 Uiso 0.50 1 calc PR C 3
C94 C 0.932(3) 0.8492(19) -0.122(3) 0.200 Uiso 0.50 1 d PD C 3
H94A H 0.9445 0.8095 -0.0988 0.240 Uiso 0.50 1 calc PR C 3
H94B H 0.9450 0.8523 -0.1852 0.240 Uiso 0.50 1 calc PR C 3
C95 C 0.822(3) 0.8792(19) -0.096(2) 0.187(17) Uiso 0.50 1 d PD C 3
H95A H 0.8171 0.9207 -0.1111 0.224 Uiso 0.50 1 calc PR C 3
H95B H 0.7513 0.8589 -0.1179 0.224 Uiso 0.50 1 calc PR C 3
C96 C 0.977(3) 0.8870(15) 0.013(2) 0.134(11) Uiso 0.50 1 d P C 3
H96A H 0.9854 0.9226 0.0492 0.161 Uiso 0.50 1 calc PR C 3
H96B H 1.0287 0.8566 0.0393 0.161 Uiso 0.50 1 calc PR C 3

loop_
_atom_site_aniso_label
_atom_site_aniso_U_11
_atom_site_aniso_U_22
_atom_site_aniso_U_33
_atom_site_aniso_U_23
_atom_site_aniso_U_13
_atom_site_aniso_U_12
Ir1 0.02348(8) 0.02156(8) 0.01838(8) 0.00113(7) -0.00156(6) 0.00084(7)
Ir2 0.02448(8) 0.02123(8) 0.01888(8) 0.00091(7) -0.00067(6) 0.00291(7)
N1 0.0221(19) 0.033(2) 0.021(2) 0.0011(16) 0.0033(16) -0.0032(16)
N2 0.026(2) 0.0270(19) 0.0204(19) 0.0004(15) -0.0012(15) 0.0013(15)
N3 0.029(2) 0.0220(19) 0.022(2) -0.0009(15) -0.0022(16) -0.0002(16)
N4 0.026(2) 0.0257(18) 0.021(2) -0.0028(15) 0.0011(16) -0.0042(15)
N5 0.026(2) 0.032(2) 0.0174(19) -0.0018(16) -0.0008(15) 0.0067(17)
N6 0.026(2) 0.0212(17) 0.0186(18) 0.0008(14) 0.0024(15) 0.0014(15)
N7 0.034(2) 0.029(2) 0.0124(17) -0.0035(15) 0.0128(16) 0.0049(17)
C1 0.028(2) 0.037(3) 0.021(2) 0.000(2) 0.0016(19) -0.010(2)
C2 0.042(3) 0.033(3) 0.032(3) 0.002(2) -0.002(2) -0.013(2)
C3 0.043(3) 0.035(3) 0.054(4) -0.010(3) 0.003(3) 0.005(3)
C4 0.061(4) 0.039(3) 0.039(3) -0.007(3) -0.006(3) -0.010(3)
C5 0.044(4) 0.066(4) 0.039(3) -0.007(3) -0.006(3) -0.019(3)
C6 0.034(3) 0.062(4) 0.043(4) -0.006(3) -0.005(3) -0.007(3)
C7 0.033(3) 0.047(3) 0.030(3) -0.002(2) 0.000(2) 0.000(2)
C8 0.028(3) 0.070(5) 0.043(3) -0.009(3) 0.005(2) 0.008(3)
C9 0.032(3) 0.036(3) 0.018(2) 0.0013(19) -0.0021(19) -0.001(2)
C10 0.035(3) 0.062(4) 0.029(3) 0.012(3) 0.003(2) -0.015(3)
C11 0.024(2) 0.037(3) 0.022(2) 0.001(2) -0.0008(18) 0.000(2)
C12 0.027(3) 0.056(4) 0.021(2) 0.001(2) 0.002(2) 0.005(2)
C13 0.025(2) 0.060(4) 0.018(2) -0.004(2) -0.0017(19) 0.007(2)
C14 0.021(3) 0.099(6) 0.025(3) -0.009(3) -0.003(2) 0.008(3)
C15 0.031(3) 0.158(8) 0.025(3) -0.027(5) -0.006(2) 0.018(5)
C16 0.036(3) 0.122(7) 0.026(3) 0.017(4) -0.001(3) -0.013(4)
C17 0.026(2) 0.088(5) 0.024(2) -0.008(3) -0.004(2) 0.007(3)
C18 0.020(2) 0.045(3) 0.029(2) -0.004(2) -0.0032(17) 0.006(2)
C19 0.023(2) 0.031(2) 0.023(2) -0.003(2) 0.0000(16) 0.003(2)
C20 0.027(2) 0.032(3) 0.026(2) 0.001(2) 0.001(2) 0.004(2)
C21 0.026(3) 0.046(3) 0.031(3) -0.002(2) -0.003(2) -0.006(2)
C22 0.025(2) 0.027(2) 0.028(3) 0.002(2) -0.002(2) -0.0023(19)
C23 0.031(3) 0.032(3) 0.046(3) 0.006(2) -0.002(2) -0.005(2)
C24 0.046(4) 0.028(3) 0.069(5) 0.008(3) 0.012(3) -0.004(2)
C25 0.042(3) 0.034(3) 0.042(3) 0.011(2) 0.002(3) -0.012(2)
C26 0.035(3) 0.046(3) 0.036(3) 0.007(3) 0.006(2) -0.010(3)
C27 0.033(3) 0.043(3) 0.030(3) 0.002(2) 0.005(2) -0.002(2)
C28 0.029(2) 0.034(3) 0.026(2) 0.006(2) -0.0013(18) -0.005(2)
C29 0.035(3) 0.030(3) 0.034(3) 0.004(2) 0.005(2) 0.001(2)
C30 0.036(3) 0.041(3) 0.017(2) 0.001(2) -0.0005(18) 0.014(3)
C31 0.035(3) 0.062(4) 0.019(2) -0.004(2) -0.0016(19) 0.017(3)
C32 0.034(3) 0.072(5) 0.034(3) -0.002(3) 0.003(2) 0.004(3)
C33 0.035(3) 0.087(5) 0.024(3) -0.007(3) -0.003(2) 0.030(3)
C34 0.071(5) 0.068(5) 0.025(3) -0.014(3) -0.003(3) 0.044(4)
C35 0.074(5) 0.040(3) 0.033(3) -0.003(3) -0.002(3) 0.027(3)
C36 0.048(3) 0.038(3) 0.028(3) -0.003(2) 0.001(2) 0.018(3)
C37 0.060(4) 0.033(3) 0.040(3) -0.001(2) 0.006(3) 0.002(3)
C38 0.027(2) 0.031(2) 0.022(2) -0.0008(19) 0.0017(19) 0.0071(19)
C39 0.035(3) 0.049(3) 0.020(2) -0.003(2) -0.002(2) 0.013(2)
C40 0.026(2) 0.027(2) 0.020(2) -0.0012(17) 0.0001(18) 0.0020(18)
C41 0.027(2) 0.032(2) 0.020(2) 0.0020(19) 0.0018(18) 0.0040(19)
C42 0.026(2) 0.023(2) 0.028(2) 0.0029(19) -0.0016(19) 0.0020(18)
C43 0.030(3) 0.033(3) 0.034(3) -0.001(2) -0.005(2) 0.010(2)
C44 0.032(3) 0.052(4) 0.052(4) 0.000(3) -0.008(3) 0.002(3)
C45 0.050(4) 0.047(4) 0.038(4) 0.015(3) -0.005(3) 0.007(3)
C46 0.051(4) 0.066(5) 0.056(4) -0.017(4) -0.016(3) 0.033(4)
C47 0.025(2) 0.025(2) 0.031(3) 0.0029(19) 0.005(2) 0.0004(18)
C48 0.022(2) 0.021(2) 0.023(2) -0.0002(17) 0.0048(17) 0.0010(17)
C49 0.032(3) 0.024(2) 0.029(3) 0.0000(19) 0.000(2) 0.0045(19)
C50 0.042(3) 0.033(3) 0.032(3) -0.007(2) 0.000(2) 0.009(2)
C51 0.037(3) 0.029(3) 0.033(3) -0.008(2) -0.008(2) 0.010(2)
C52 0.035(3) 0.030(3) 0.071(5) -0.008(3) -0.010(3) 0.010(2)
C53 0.042(4) 0.029(3) 0.082(5) -0.001(3) 0.020(3) -0.005(3)
C54 0.055(4) 0.034(3) 0.107(7) -0.026(4) -0.030(5) 0.014(3)
C55 0.108(7) 0.048(4) 0.069(6) -0.022(4) -0.052(5) 0.007(5)
C56 0.119(8) 0.058(5) 0.045(4) -0.018(4) -0.030(5) 0.026(5)
C57 0.082(5) 0.035(3) 0.029(3) -0.013(2) -0.013(3) 0.017(3)
C58 0.109(7) 0.053(4) 0.022(3) 0.006(3) 0.017(4) 0.017(4)
B1 0.021(2) 0.024(2) 0.028(3) 0.000(2) 0.005(2) 0.0027(19)
C59 0.026(2) 0.030(2) 0.022(2) -0.0026(17) 0.0022(18) 0.0018(18)
C60 0.030(3) 0.032(3) 0.038(3) 0.002(2) 0.009(2) 0.005(2)
C61 0.050(3) 0.031(3) 0.042(3) 0.004(3) 0.008(3) 0.006(3)
C62 0.058(4) 0.027(3) 0.041(3) 0.004(2) 0.006(3) -0.005(2)
C63 0.034(3) 0.041(3) 0.028(3) 0.004(2) 0.002(2) -0.007(2)
C64 0.031(2) 0.031(2) 0.025(2) 0.003(2) 0.0022(18) 0.003(2)
C65 0.026(2) 0.025(2) 0.028(2) 0.0032(18) 0.0071(19) 0.0008(18)
C66 0.025(2) 0.031(3) 0.039(3) -0.001(2) 0.002(2) 0.003(2)
C67 0.027(3) 0.036(3) 0.042(3) 0.008(2) 0.005(2) 0.002(2)
C68 0.035(3) 0.029(3) 0.049(3) 0.008(2) 0.020(3) 0.010(2)
C69 0.043(3) 0.027(3) 0.045(3) -0.001(2) 0.021(3) 0.003(2)
C70 0.037(3) 0.026(2) 0.029(3) -0.002(2) 0.013(2) 0.002(2)
C71 0.0144(19) 0.039(3) 0.028(2) 0.006(2) 0.0038(17) 0.0054(19)
C72 0.029(3) 0.042(3) 0.027(3) -0.004(2) 0.002(2) 0.003(2)
C73 0.029(3) 0.063(4) 0.030(3) -0.006(3) 0.007(2) 0.003(3)
C74 0.035(3) 0.064(4) 0.030(3) 0.012(3) 0.013(2) 0.014(3)
C75 0.043(3) 0.056(4) 0.039(3) 0.020(3) 0.012(3) 0.007(3)
C76 0.043(3) 0.036(3) 0.036(3) 0.005(2) 0.007(2) 0.009(2)
C77 0.028(2) 0.027(2) 0.025(2) 0.0020(18) 0.0015(19) -0.0009(19)
C78 0.036(3) 0.054(4) 0.025(3) 0.001(2) 0.004(2) -0.001(3)
C79 0.052(4) 0.060(4) 0.029(3) 0.001(3) -0.005(3) -0.008(3)
C80 0.045(3) 0.042(3) 0.036(3) 0.002(3) -0.012(3) -0.006(3)
C81 0.033(3) 0.033(3) 0.043(3) 0.000(2) -0.003(2) -0.007(2)
C82 0.032(3) 0.030(3) 0.032(3) 0.000(2) 0.001(2) -0.003(2)

loop_
_atom_type_symbol
_atom_type_description
_atom_type_scat_dispersion_real
_atom_type_scat_dispersion_imag
_atom_type_scat_source
C C 0.0033 0.0016 'International Tables Vol C Tables 4.2.6.8 and 6.1.1.4'
H H 0.0000 0.0000 'International Tables Vol C Tables 4.2.6.8 and 6.1.1.4'
B B 0.0013 0.0007 'International Tables Vol C Tables 4.2.6.8 and 6.1.1.4'
N N 0.0061 0.0033 'International Tables Vol C Tables 4.2.6.8 and 6.1.1.4'
Ir Ir -1.4442 7.9887 'International Tables Vol C Tables 4.2.6.8 and 6.1.1.4'
O O 0.0106 0.0060 'International Tables Vol C Tables 4.2.6.8 and 6.1.1.4'

loop_
_geom_angle_atom_site_label_1
_geom_angle_atom_site_label_2
_geom_angle_atom_site_label_3
_geom_angle
N4 Ir1 N2 159.53(17)
N4 Ir1 N1 103.17(18)
N2 Ir1 N1 77.29(17)
N4 Ir1 N3 104.65(18)
N2 Ir1 N3 77.23(17)
N1 Ir1 N3 152.14(16)
N4 Ir2 N6 168.85(18)
N4 Ir2 N5 99.38(17)
N6 Ir2 N5 78.02(16)
N4 Ir2 N7 105.85(18)
N6 Ir2 N7 77.30(17)
N5 Ir2 N7 154.76(17)
C9 N1 C1 116.5(4)
C9 N1 Ir1 116.2(3)
C1 N1 Ir1 125.6(3)
C11 N2 C19 121.8(4)
C11 N2 Ir1 118.3(3)
C19 N2 Ir1 119.2(3)
C20 N3 C22 117.1(4)
C20 N3 Ir1 116.8(4)
C22 N3 Ir1 125.9(3)
Ir2 N4 Ir1 165.2(3)
C38 N5 C30 119.3(4)
C38 N5 Ir2 116.2(3)
C30 N5 Ir2 124.5(3)
C48 N6 C40 120.7(4)
C48 N6 Ir2 119.7(3)
C40 N6 Ir2 119.3(3)
C49 N7 C51 117.6(4)
C49 N7 Ir2 115.7(3)
C51 N7 Ir2 124.4(3)
C7 C1 C2 121.4(5)
C7 C1 N1 121.6(5)
C2 C1 N1 117.0(5)
C4 C2 C1 118.3(6)
C4 C2 C3 119.8(6)
C1 C2 C3 121.9(5)
C2 C3 H3A 109.5
C2 C3 H3B 109.5
H3A C3 H3B 109.5
C2 C3 H3C 109.5
H3A C3 H3C 109.5
H3B C3 H3C 109.5
C5 C4 C2 120.9(7)
C5 C4 H4 119.6
C2 C4 H4 119.6
C6 C5 C4 120.2(6)
C6 C5 H5 119.9
C4 C5 H5 119.9
C5 C6 C7 121.8(6)
C5 C6 H6 119.1
C7 C6 H6 119.1
C6 C7 C1 117.4(6)
C6 C7 C8 121.0(6)
C1 C7 C8 121.6(5)
C7 C8 H8A 109.5
C7 C8 H8B 109.5
H8A C8 H8B 109.5
C7 C8 H8C 109.5
H8A C8 H8C 109.5
H8B C8 H8C 109.5
N1 C9 C11 115.2(5)
N1 C9 C10 123.7(5)
C11 C9 C10 120.9(5)
C9 C10 H10A 109.5
C9 C10 H10B 109.5
H10A C10 H10B 109.5
C9 C10 H10C 109.5
H10A C10 H10C 109.5
H10B C10 H10C 109.5
N2 C11 C12 119.1(5)
N2 C11 C9 111.7(4)
C12 C11 C9 129.2(5)
C11 C12 C13 120.7(5)
C11 C12 H12 119.6
C13 C12 H12 119.6
C18 C13 C12 118.2(5)
C18 C13 C14 122.9(5)
C12 C13 C14 118.9(5)
C15 C14 C13 109.1(5)
C15 C14 C17 108.8(6)
C13 C14 C17 112.1(5)
C15 C14 C16 108.5(7)
C13 C14 C16 109.7(6)
C17 C14 C16 108.6(5)
C14 C15 H15A 109.5
C14 C15 H15B 109.5
H15A C15 H15B 109.5
C14 C15 H15C 109.5
H15A C15 H15C 109.5
H15B C15 H15C 109.5
C14 C16 H16A 109.5
C14 C16 H16B 109.5
H16A C16 H16B 109.5
C14 C16 H16C 109.5
H16A C16 H16C 109.5
H16B C16 H16C 109.5
C14 C17 H17A 109.5
C14 C17 H17B 109.5
H17A C17 H17B 109.5
C14 C17 H17C 109.5
H17A C17 H17C 109.5
H17B C17 H17C 109.5
C19 C18 C13 120.5(5)
C19 C18 H18 119.7
C13 C18 H18 119.7
N2 C19 C18 119.7(5)
N2 C19 C20 111.4(4)
C18 C19 C20 129.0(5)
N3 C20 C19 114.1(5)
N3 C20 C21 124.5(5)
C19 C20 C21 121.4(5)
C20 C21 H21A 109.5
C20 C21 H21B 109.5
H21A C21 H21B 109.5
C20 C21 H21C 109.5
H21A C21 H21C 109.5
H21B C21 H21C 109.5
C23 C22 C28 122.8(5)
C23 C22 N3 118.7(5)
C28 C22 N3 118.4(4)
C22 C23 C25 116.7(6)
C22 C23 C24 121.1(6)
C25 C23 C24 122.1(5)
C23 C24 H24A 109.5
C23 C24 H24B 109.5
H24A C24 H24B 109.5
C23 C24 H24C 109.5
H24A C24 H24C 109.5
H24B C24 H24C 109.5
C26 C25 C23 120.6(6)
C26 C25 H25 119.7
C23 C25 H25 119.7
C27 C26 C25 120.6(5)
C27 C26 H26 119.7
C25 C26 H26 119.7
C26 C27 C28 121.2(6)
C26 C27 H27 119.4
C28 C27 H27 119.4
C27 C28 C22 117.9(5)
C27 C28 C29 121.2(5)
C22 C28 C29 120.9(5)
C28 C29 H29A 109.5
C28 C29 H29B 109.5
H29A C29 H29B 109.5
C28 C29 H29C 109.5
H29A C29 H29C 109.5
H29B C29 H29C 109.5
C36 C30 C31 121.9(5)
C36 C30 N5 119.0(5)
C31 C30 N5 119.0(6)
C33 C31 C30 118.3(7)
C33 C31 C32 121.5(6)
C30 C31 C32 120.2(5)
C31 C32 H32A 109.5
C31 C32 H32B 109.5
H32A C32 H32B 109.5
C31 C32 H32C 109.5
H32A C32 H32C 109.5
H32B C32 H32C 109.5
C31 C33 C34 120.6(7)
C31 C33 H33 119.7
C34 C33 H33 119.7
C35 C34 C33 119.6(6)
C35 C34 H34 120.2
C33 C34 H34 120.2
C34 C35 C36 122.4(7)
C34 C35 H35 118.8
C36 C35 H35 118.8
C35 C36 C30 117.1(6)
C35 C36 C37 122.2(6)
C30 C36 C37 120.7(5)
C36 C37 H37A 109.5
C36 C37 H37B 109.5
H37A C37 H37B 109.5
C36 C37 H37C 109.5
H37A C37 H37C 109.5
H37B C37 H37C 109.5
N5 C38 C40 114.8(4)
N5 C38 C39 123.7(4)
C40 C38 C39 121.5(4)
C38 C39 H39A 109.5
C38 C39 H39B 109.5
H39A C39 H39B 109.5
C38 C39 H39C 109.5
H39A C39 H39C 109.5
H39B C39 H39C 109.5
N6 C40 C41 119.6(4)
N6 C40 C38 111.5(4)
C41 C40 C38 128.9(5)
C40 C41 C42 121.8(5)
C40 C41 H41 119.1
C42 C41 H41 119.1
C47 C42 C41 117.1(4)
C47 C42 C43 123.2(5)
C41 C42 C43 119.6(5)
C46 C43 C42 112.3(5)
C46 C43 C45 109.6(6)
C42 C43 C45 108.5(5)
C46 C43 C44 108.9(6)
C42 C43 C44 108.3(5)
C45 C43 C44 109.1(5)
C43 C44 H44A 109.5
C43 C44 H44B 109.5
H44A C44 H44B 109.5
C43 C44 H44C 109.5
H44A C44 H44C 109.5
H44B C44 H44C 109.5
C43 C45 H45A 109.5
C43 C45 H45B 109.5
H45A C45 H45B 109.5
C43 C45 H45C 109.5
H45A C45 H45C 109.5
H45B C45 H45C 109.5
C43 C46 H46A 109.5
C43 C46 H46B 109.5
H46A C46 H46B 109.5
C43 C46 H46C 109.5
H46A C46 H46C 109.5
H46B C46 H46C 109.5
C48 C47 C42 121.0(5)
C48 C47 H47 119.5
C42 C47 H47 119.5
N6 C48 C47 119.7(4)
N6 C48 C49 110.8(4)
C47 C48 C49 129.4(4)
N7 C49 C48 115.5(4)
N7 C49 C50 123.7(5)
C48 C49 C50 120.7(5)
C49 C50 H50A 109.5
C49 C50 H50B 109.5
H50A C50 H50B 109.5
C49 C50 H50C 109.5
H50A C50 H50C 109.5
H50B C50 H50C 109.5
C52 C51 C57 121.8(6)
C52 C51 N7 119.5(5)
C57 C51 N7 118.7(5)
C51 C52 C54 118.6(8)
C51 C52 C53 120.2(6)
C54 C52 C53 121.1(7)
C52 C53 H53A 109.5
C52 C53 H53B 109.5
H53A C53 H53B 109.5
C52 C53 H53C 109.5
H53A C53 H53C 109.5
H53B C53 H53C 109.5
C55 C54 C52 119.7(8)
C55 C54 H54 120.1
C52 C54 H54 120.1
C56 C55 C54 121.4(7)
C56 C55 H55 119.3
C54 C55 H55 119.3
C55 C56 C57 121.3(9)
C55 C56 H1GA 119.4
C57 C56 H1GA 119.4
C56 C57 C51 117.2(8)
C56 C57 C58 121.4(7)
C51 C57 C58 121.4(6)
C57 C58 H58A 109.5
C57 C58 H58B 109.5
H58A C58 H58B 109.5
C57 C58 H58C 109.5
H58A C58 H58C 109.5
H58B C58 H58C 109.5
C59 B1 C77 106.7(4)
C59 B1 C71 111.4(4)
C77 B1 C71 112.6(4)
C59 B1 C65 111.5(4)
C77 B1 C65 109.3(4)
C71 B1 C65 105.5(4)
C64 C59 C60 115.4(5)
C64 C59 B1 124.0(4)
C60 C59 B1 120.5(4)
C61 C60 C59 122.5(5)
C61 C60 H60 118.8
C59 C60 H60 118.8
C60 C61 C62 120.2(6)
C60 C61 H61 119.9
C62 C61 H61 119.9
C63 C62 C61 118.9(5)
C63 C62 H62 120.6
C61 C62 H62 120.6
C62 C63 C64 119.5(5)
C62 C63 H63 120.3
C64 C63 H63 120.3
C59 C64 C63 123.5(5)
C59 C64 H64 118.2
C63 C64 H64 118.2
C66 C65 C70 116.4(5)
C66 C65 B1 120.3(4)
C70 C65 B1 123.3(5)
C65 C66 C67 122.9(5)
C65 C66 H66 118.6
C67 C66 H66 118.6
C68 C67 C66 119.6(6)
C68 C67 H67 120.2
C66 C67 H67 120.2
C69 C68 C67 118.6(5)
C69 C68 H68 120.7
C67 C68 H68 120.7
C68 C69 C70 120.7(5)
C68 C69 H69 119.7
C70 C69 H69 119.7
C69 C70 C65 121.8(5)
C69 C70 H70 119.1
C65 C70 H70 119.1
C72 C71 C76 113.3(5)
C72 C71 B1 127.3(5)
C76 C71 B1 119.4(5)
C73 C72 C71 124.6(6)
C73 C72 H72 117.7
C71 C72 H72 117.7
C72 C73 C74 120.0(6)
C72 C73 H73 120.0
C74 C73 H73 120.0
C75 C74 C73 118.0(5)
C75 C74 H74 121.0
C73 C74 H74 121.0
C74 C75 C76 121.3(6)
C74 C75 H75 119.4
C76 C75 H75 119.4
C75 C76 C71 122.8(6)
C75 C76 H76 118.6
C71 C76 H76 118.6
C82 C77 C78 114.8(5)
C82 C77 B1 126.4(5)
C78 C77 B1 118.7(5)
C79 C78 C77 123.0(6)
C79 C78 H78 118.5
C77 C78 H78 118.5
C78 C79 C80 119.9(6)
C78 C79 H79 120.1
C80 C79 H79 120.1
C81 C80 C79 118.1(5)
C81 C80 H80 120.9
C79 C80 H80 120.9
C80 C81 C82 120.6(6)
C80 C81 H81 119.7
C82 C81 H81 119.7
C77 C82 C81 123.5(6)
C77 C82 H82 118.2
C81 C82 H82 118.2
C83 O1 C86 114(3)
O1 C83 C84 80(2)
O1 C83 H83A 115.2
C84 C83 H83A 115.2
O1 C83 H83B 115.2
C84 C83 H83B 115.2
H83A C83 H83B 112.2
C85 C84 C83 113(2)
C85 C84 H84A 108.9
C83 C84 H84A 108.9
C85 C84 H84B 108.9
C83 C84 H84B 108.9
H84A C84 H84B 107.7
C86 C85 C84 80(2)
C86 C85 H85A 115.2
C84 C85 H85A 115.2
C86 C85 H85B 115.2
C84 C85 H85B 115.2
H85A C85 H85B 112.3
C85 C86 O1 133(4)
C85 C86 H86A 103.9
O1 C86 H86A 103.9
C85 C86 H86B 103.9
O1 C86 H86B 103.9
H86A C86 H86B 105.4
C88 C87 H87A 109.5
C88 C87 H87B 109.5
H87A C87 H87B 109.5
C88 C87 H87C 109.5
H87A C87 H87C 109.5
H87B C87 H87C 109.5
C89 C88 C87 118(2)
C89 C88 H88A 107.9
C87 C88 H88A 107.9
C89 C88 H88B 107.9
C87 C88 H88B 107.9
H88A C88 H88B 107.2
C90 C89 C88 138(4)
C90 C89 H89A 102.7
C88 C89 H89A 102.7
C90 C89 H89B 102.7
C88 C89 H89B 102.7
H89A C89 H89B 105.0
C89 C90 C91 93(4)
C89 C90 H90A 113.1
C91 C90 H90A 113.1
C89 C90 H90B 113.1
C91 C90 H90B 113.1
H90A C90 H90B 110.4
C92 C91 C90 135(4)
C92 C91 H91A 103.4
C90 C91 H91A 103.4
C92 C91 H91B 103.4
C90 C91 H91B 103.4
H91A C91 H91B 105.2
C91 C92 H92A 109.5
C91 C92 H92B 109.5
H92A C92 H92B 109.5
C91 C92 H92C 109.5
H92A C92 H92C 109.5
H92B C92 H92C 109.5
C95 O2 C96 110(3)
C96 C93 C94 114(4)
C96 C93 C95 93(3)
C94 C93 C95 51.7(17)
C96 C93 H93A 108.8
C94 C93 H93A 108.8
C95 C93 H93A 156.4
C96 C93 H93B 108.8
C94 C93 H93B 108.8
C95 C93 H93B 72.6
H93A C93 H93B 107.7
C93 C94 C95 81(3)
C93 C94 H94A 115.1
C95 C94 H94A 115.1
C93 C94 H94B 115.1
C95 C94 H94B 115.1
H94A C94 H94B 112.2
O2 C95 C94 88(3)
O2 C95 C93 66(2)
C94 C95 C93 47.4(15)
O2 C95 H95A 114.0
C94 C95 H95A 114.0
C93 C95 H95A 84.8
O2 C95 H95B 114.0
C94 C95 H95B 114.0
C93 C95 H95B 160.7
H95A C95 H95B 111.2
C93 C96 O2 90(3)
C93 C96 H96A 113.6
O2 C96 H96A 113.6
C93 C96 H96B 113.6
O2 C96 H96B 113.6
H96A C96 H96B 110.9

loop_
_geom_bond_atom_site_label_1
_geom_bond_atom_site_label_2
_geom_bond_distance
Ir1 N4 1.797(4)
Ir1 N2 1.968(4)
Ir1 N1 2.046(4)
Ir1 N3 2.048(4)
Ir2 N4 1.795(4)
Ir2 N6 1.957(4)
Ir2 N5 2.029(4)
Ir2 N7 2.053(4)
N1 C9 1.314(6)
N1 C1 1.459(7)
N2 C11 1.368(7)
N2 C19 1.369(6)
N3 C20 1.332(7)
N3 C22 1.455(7)
N5 C38 1.340(6)
N5 C30 1.441(7)
N6 C48 1.372(6)
N6 C40 1.373(6)
N7 C49 1.326(7)
N7 C51 1.430(7)
C1 C7 1.397(8)
C1 C2 1.398(9)
C2 C4 1.395(8)
C2 C3 1.490(9)
C3 H3A 0.9800
C3 H3B 0.9800
C3 H3C 0.9800
C4 C5 1.368(10)
C4 H4 0.9500
C5 C6 1.366(10)
C5 H5 0.9500
C6 C7 1.396(9)
C6 H6 0.9500
C7 C8 1.493(9)
C8 H8A 0.9800
C8 H8B 0.9800
C8 H8C 0.9800
C9 C11 1.437(7)
C9 C10 1.508(8)
C10 H10A 0.9800
C10 H10B 0.9800
C10 H10C 0.9800
C11 C12 1.396(7)
C12 C13 1.402(8)
C12 H12 0.9500
C13 C18 1.399(8)
C13 C14 1.529(8)
C14 C15 1.515(9)
C14 C17 1.538(8)
C14 C16 1.569(12)
C15 H15A 0.9800
C15 H15B 0.9800
C15 H15C 0.9800
C16 H16A 0.9800
C16 H16B 0.9800
C16 H16C 0.9800
C17 H17A 0.9800
C17 H17B 0.9800
C17 H17C 0.9800
C18 C19 1.389(7)
C18 H18 0.9500
C19 C20 1.461(7)
C20 C21 1.471(7)
C21 H21A 0.9800
C21 H21B 0.9800
C21 H21C 0.9800
C22 C23 1.393(8)
C22 C28 1.394(8)
C23 C25 1.406(9)
C23 C24 1.487(9)
C24 H24A 0.9800
C24 H24B 0.9800
C24 H24C 0.9800
C25 C26 1.377(9)
C25 H25 0.9500
C26 C27 1.370(9)
C26 H26 0.9500
C27 C28 1.374(7)
C27 H27 0.9500
C28 C29 1.511(8)
C29 H29A 0.9800
C29 H29B 0.9800
C29 H29C 0.9800
C30 C36 1.399(9)
C30 C31 1.405(8)
C31 C33 1.387(9)
C31 C32 1.504(10)
C32 H32A 0.9800
C32 H32B 0.9800
C32 H32C 0.9800
C33 C34 1.393(12)
C33 H33 0.9500
C34 C35 1.368(11)
C34 H34 0.9500
C35 C36 1.391(8)
C35 H35 0.9500
C36 C37 1.498(9)
C37 H37A 0.9800
C37 H37B 0.9800
C37 H37C 0.9800
C38 C40 1.441(7)
C38 C39 1.487(7)
C39 H39A 0.9800
C39 H39B 0.9800
C39 H39C 0.9800
C40 C41 1.377(7)
C41 C42 1.401(7)
C41 H41 0.9500
C42 C47 1.395(7)
C42 C43 1.524(7)
C43 C46 1.520(8)
C43 C45 1.527(9)
C43 C44 1.535(9)
C44 H44A 0.9800
C44 H44B 0.9800
C44 H44C 0.9800
C45 H45A 0.9800
C45 H45B 0.9800
C45 H45C 0.9800
C46 H46A 0.9800
C46 H46B 0.9800
C46 H46C 0.9800
C47 C48 1.394(7)
C47 H47 0.9500
C48 C49 1.446(7)
C49 C50 1.487(7)
C50 H50A 0.9800
C50 H50B 0.9800
C50 H50C 0.9800
C51 C52 1.384(9)
C51 C57 1.418(9)
C52 C54 1.398(10)
C52 C53 1.489(11)
C53 H53A 0.9800
C53 H53B 0.9800
C53 H53C 0.9800
C54 C55 1.372(14)
C54 H54 0.9500
C55 C56 1.368(15)
C55 H55 0.9500
C56 C57 1.382(10)
C56 H1GA 0.9500
C57 C58 1.482(11)
C58 H58A 0.9800
C58 H58B 0.9800
C58 H58C 0.9800
B1 C59 1.639(7)
B1 C77 1.641(7)
B1 C71 1.647(7)
B1 C65 1.662(7)
C59 C64 1.393(7)
C59 C60 1.410(7)
C60 C61 1.394(8)
C60 H60 0.9500
C61 C62 1.397(9)
C61 H61 0.9500
C62 C63 1.395(8)
C62 H62 0.9500
C63 C64 1.399(8)
C63 H63 0.9500
C64 H64 0.9500
C65 C66 1.386(7)
C65 C70 1.395(7)
C66 C67 1.396(7)
C66 H66 0.9500
C67 C68 1.393(9)
C67 H67 0.9500
C68 C69 1.386(9)
C68 H68 0.9500
C69 C70 1.393(8)
C69 H69 0.9500
C70 H70 0.9500
C71 C72 1.401(8)
C71 C76 1.417(8)
C72 C73 1.377(8)
C72 H72 0.9500
C73 C74 1.398(10)
C73 H73 0.9500
C74 C75 1.369(10)
C74 H74 0.9500
C75 C76 1.395(8)
C75 H75 0.9500
C76 H76 0.9500
C77 C82 1.381(7)
C77 C78 1.408(7)
C78 C79 1.388(8)
C78 H78 0.9500
C79 C80 1.407(9)
C79 H79 0.9500
C80 C81 1.370(9)
C80 H80 0.9500
C81 C82 1.394(8)
C81 H81 0.9500
C82 H82 0.9500
O1 C83 1.30(5)
O1 C86 1.413(18)
C83 C84 1.97(5)
C83 H83A 0.9900
C83 H83B 0.9900
C84 C85 1.40(2)
C84 H84A 0.9900
C84 H84B 0.9900
C85 C86 1.20(4)
C85 H85A 0.9900
C85 H85B 0.9900
C86 H86A 0.9900
C86 H86B 0.9900
C87 C88 1.62(3)
C87 H87A 0.9800
C87 H87B 0.9800
C87 H87C 0.9800
C88 C89 1.38(3)
C88 H88A 0.9900
C88 H88B 0.9900
C89 C90 1.35(5)
C89 H89A 0.9900
C89 H89B 0.9900
C90 C91 1.538(19)
C90 H90A 0.9900
C90 H90B 0.9900
C91 C92 1.19(4)
C91 H91A 0.9900
C91 H91B 0.9900
C92 H92A 0.9800
C92 H92B 0.9800
C92 H92C 0.9800
O2 C95 1.402(18)
O2 C96 1.47(4)
C93 C96 1.19(4)
C93 C94 1.472(19)
C93 C95 1.97(6)
C93 H93A 0.9900
C93 H93B 0.9900
C94 C95 1.568(19)
C94 H94A 0.9900
C94 H94B 0.9900
C95 H95A 0.9900
C95 H95B 0.9900
C96 H96A 0.9900
C96 H96B 0.9900
